data_7242013
loop_
_publ_author_name
'Min, Xue'
'Tian, Hong-rui'
'Li, Ming'
'Tian, Di'

_publ_section_title
;
 Fabrication of new structures from a 3D cobalt phosphonate network:
 structural transformation and proton conductivity investigation
;
_journal_issue 4
_journal_name_full CrystEngComm
_journal_page_first 876
_journal_page_last 883
_journal_paper_doi 10.1039/D0CE01508C
_journal_volume 23
_journal_year 2021
_chemical_formula_moiety 'C34 H29.5 Co2 N2 O13 P4 Si, O'
_chemical_formula_sum 'C34 H29.5 Co2 N2 O14 P4 Si'
_chemical_formula_weight 959.92
_space_group_crystal_system monoclinic
_space_group_IT_number 15
_space_group_name_Hall '-C 2yc'
_space_group_name_H-M_alt 'C 1 2/c 1'
_atom_sites_solution_hydrogens mixed
_audit_creation_date 2020-10-06
_audit_creation_method
;
Olex2 1.3
(compiled 2020.07.31 svn.rc2a77460 for OlexSys, GUI svn.r6145)
;
_audit_update_record
;
2020-10-06 deposited with the CCDC.	2020-12-22 downloaded from the CCDC.
;
_cell_angle_alpha 90
_cell_angle_beta 106.4900(10)
_cell_angle_gamma 90
_cell_formula_units_Z 8
_cell_length_a 25.3454(10)
_cell_length_b 14.9757(6)
_cell_length_c 21.3503(8)
_cell_measurement_reflns_used 6166
_cell_measurement_temperature 296.15
_cell_measurement_theta_max 25.9885
_cell_measurement_theta_min 2.7275
_cell_volume 7770.5(5)
_computing_molecular_graphics 'Olex2 1.3 (Dolomanov et al., 2009)'
_computing_publication_material 'Olex2 1.3 (Dolomanov et al., 2009)'
_computing_structure_refinement 'SHELXL 2018/3 (Sheldrick, 2015)'
_diffrn_ambient_temperature 296.15
_diffrn_measured_fraction_theta_full 1.000
_diffrn_measured_fraction_theta_max 0.999
_diffrn_measurement_device_type 'Bruker APEX-II CCD'
_diffrn_measurement_method 'phi and omega scans'
_diffrn_radiation_type MoK\a
_diffrn_radiation_wavelength 0.71073
_diffrn_reflns_av_R_equivalents 0.0350
_diffrn_reflns_av_unetI/netI 0.0386
_diffrn_reflns_Laue_measured_fraction_full 1.000
_diffrn_reflns_Laue_measured_fraction_max 0.999
_diffrn_reflns_limit_h_max 31
_diffrn_reflns_limit_h_min -28
_diffrn_reflns_limit_k_max 18
_diffrn_reflns_limit_k_min -14
_diffrn_reflns_limit_l_max 26
_diffrn_reflns_limit_l_min -26
_diffrn_reflns_number 24152
_diffrn_reflns_point_group_measured_fraction_full 1.000
_diffrn_reflns_point_group_measured_fraction_max 0.999
_diffrn_reflns_theta_full 25.242
_diffrn_reflns_theta_max 26.071
_diffrn_reflns_theta_min 1.597
_exptl_absorpt_coefficient_mu 1.119
_exptl_crystal_colour blue
_exptl_crystal_density_diffrn 1.641
_exptl_crystal_description block
_exptl_crystal_F_000 3900
_refine_diff_density_max 0.647
_refine_diff_density_min -0.568
_refine_diff_density_rms 0.079
_refine_ls_extinction_method none
_refine_ls_goodness_of_fit_ref 1.043
_refine_ls_hydrogen_treatment mixed
_refine_ls_matrix_type full
_refine_ls_number_parameters 524
_refine_ls_number_reflns 7700
_refine_ls_number_restraints 0
_refine_ls_restrained_S_all 1.043
_refine_ls_R_factor_all 0.0561
_refine_ls_R_factor_gt 0.0401
_refine_ls_shift/su_max 0.001
_refine_ls_shift/su_mean 0.000
_refine_ls_structure_factor_coef Fsqd
_refine_ls_weighting_details 'w=1/[\s^2^(Fo^2^)+(0.0571P)^2^+14.0342P] where P=(Fo^2^+2Fc^2^)/3'
_refine_ls_weighting_scheme calc
_refine_ls_wR_factor_gt 0.1063
_refine_ls_wR_factor_ref 0.1160
_reflns_Friedel_coverage 0.000
_reflns_number_gt 5988
_reflns_number_total 7700
_reflns_threshold_expression 'I > 2\s(I)'
_cod_data_source_file d0ce01508c2.cif
_cod_data_source_block Co318
_cod_depositor_comments 'Adding full bibliography for 7241867--7242014.cif.'
_cod_original_formula_sum 'C34 H29.50 Co2 N2 O14 P4 Si'
_cod_database_code 7242013
_shelx_shelxl_version_number 2018/3
_shelx_space_group_comment
;
The symmetry employed for this shelxl refinement is uniquely defined
by the following loop, which should always be used as a source of
symmetry information in preference to the above space-group names.
They are only intended as comments.
;
_olex2_refinement_description
;
1. Fixed Uiso
 At 1.2 times of:
  All C(H) groups
 At 1.5 times of:
  All O(H) groups
2.a Aromatic/amide H refined with riding coordinates:
 C2(H2), C3(H3), C5(H5), C6(H6), C8(H8), C9(H9), C11(H11), C12(H12), C14(H14),
 C15(H15), C17(H17), C18(H18), C20(H20), C21(H21), C23(H23), C24(H24), C25(H25),
  C26(H26), C27(H27), C28(H28), C31(H31), C32(H32), C33(H33), C34(H34)
2.b Tetrahedral OH refined with riding coordinates:
 O1(H1), O4(H4), O11(H11A)
;
_olex2_submission_special_instructions 'No special instructions were received'

loop_
_space_group_symop_operation_xyz
'x, y, z'
'-x, y, -z+1/2'
'x+1/2, y+1/2, z'
'-x+1/2, y+1/2, -z+1/2'
'-x, -y, -z'
'x, -y, z-1/2'
'-x+1/2, -y+1/2, -z'
'x+1/2, -y+1/2, z-1/2'

loop_
_atom_site_label
_atom_site_type_symbol
_atom_site_fract_x
_atom_site_fract_y
_atom_site_fract_z
_atom_site_U_iso_or_equiv
_atom_site_adp_type
_atom_site_occupancy
_atom_site_site_symmetry_order
_atom_site_calc_flag
_atom_site_refinement_flags_posn
_atom_site_refinement_flags_adp
_atom_site_refinement_flags_occupancy
_atom_site_disorder_assembly
_atom_site_disorder_group
C1 C 0.54540(12) 0.1283(2) 0.13747(14) 0.0247(6) Uani 1 1 d . . . . .
C2 C 0.56708(14) 0.0516(2) 0.17130(18) 0.0393(8) Uani 1 1 d . . . . .
H2 H 0.543323 0.008395 0.179004 0.047 Uiso 1 1 calc R U . . .
C3 C 0.62347(14) 0.0378(3) 0.19398(19) 0.0452(10) Uani 1 1 d . . . . .
H3 H 0.636817 -0.013911 0.217217 0.054 Uiso 1 1 calc R U . . .
C4 C 0.65989(13) 0.0994(2) 0.18257(15) 0.0311(7) Uani 1 1 d . . . . .
C5 C 0.63944(14) 0.1770(2) 0.14927(18) 0.0378(8) Uani 1 1 d . . . . .
H5 H 0.663362 0.219879 0.141434 0.045 Uiso 1 1 calc R U . . .
C6 C 0.58317(14) 0.1904(2) 0.12771(18) 0.0377(8) Uani 1 1 d . . . . .
H6 H 0.570009 0.243058 0.105753 0.045 Uiso 1 1 calc R U . . .
C7 C 0.44453(12) 0.2389(2) 0.14705(14) 0.0244(6) Uani 1 1 d . . . . .
C8 C 0.46590(14) 0.3247(2) 0.14997(18) 0.0374(8) Uani 1 1 d . . . . .
H8 H 0.493594 0.335864 0.130276 0.045 Uiso 1 1 calc R U . . .
C9 C 0.44777(14) 0.3935(2) 0.18071(17) 0.0366(8) Uani 1 1 d . . . . .
H9 H 0.463355 0.449925 0.181616 0.044 Uiso 1 1 calc R U . . .
C10 C 0.40650(12) 0.3800(2) 0.21044(14) 0.0256(7) Uani 1 1 d . . . . .
C11 C 0.38496(14) 0.2951(2) 0.20948(17) 0.0344(8) Uani 1 1 d . . . . .
H11 H 0.357686 0.284296 0.229906 0.041 Uiso 1 1 calc R U . . .
C12 C 0.40369(14) 0.2255(2) 0.17825(17) 0.0344(8) Uani 1 1 d . . . . .
H12 H 0.388672 0.168864 0.178155 0.041 Uiso 1 1 calc R U . . .
C13 C 0.46224(12) 0.1934(2) 0.01535(14) 0.0248(6) Uani 1 1 d . . . . .
C14 C 0.42095(13) 0.2514(2) -0.01786(15) 0.0330(8) Uani 1 1 d . . . . .
H14 H 0.398145 0.277703 0.004153 0.040 Uiso 1 1 calc R U . . .
C15 C 0.41325(14) 0.2706(2) -0.08373(16) 0.0344(8) Uani 1 1 d . . . . .
H15 H 0.385382 0.309485 -0.105234 0.041 Uiso 1 1 calc R U . . .
C16 C 0.44677(13) 0.2322(2) -0.11729(15) 0.0277(7) Uani 1 1 d . . . . .
C17 C 0.48826(15) 0.1761(3) -0.08433(16) 0.0391(9) Uani 1 1 d . . . . .
H17 H 0.511555 0.150889 -0.106163 0.047 Uiso 1 1 calc R U . . .
C18 C 0.49578(14) 0.1568(2) -0.01926(16) 0.0366(8) Uani 1 1 d . . . . .
H18 H 0.524011 0.118372 0.001959 0.044 Uiso 1 1 calc R U . . .
C19 C 0.42828(12) 0.0470(2) 0.09130(15) 0.0247(6) Uani 1 1 d . . . . .
C20 C 0.40199(14) 0.0130(2) 0.02897(16) 0.0331(7) Uani 1 1 d . . . . .
H20 H 0.405295 0.043764 -0.007554 0.040 Uiso 1 1 calc R U . . .
C21 C 0.37159(14) -0.0642(2) 0.02015(16) 0.0341(8) Uani 1 1 d . . . . .
H21 H 0.354871 -0.084824 -0.021898 0.041 Uiso 1 1 calc R U . . .
C22 C 0.36565(12) -0.1114(2) 0.07321(15) 0.0274(7) Uani 1 1 d . . . . .
C23 C 0.39078(13) -0.0785(2) 0.13608(15) 0.0310(7) Uani 1 1 d . . . . .
H23 H 0.386667 -0.108878 0.172378 0.037 Uiso 1 1 calc R U . . .
C24 C 0.42153(13) -0.0013(2) 0.14434(16) 0.0306(7) Uani 1 1 d . . . . .
H24 H 0.438255 0.019145 0.186428 0.037 Uiso 1 1 calc R U . . .
C25 C 0.22735(16) 0.5973(3) 0.4098(2) 0.0554(11) Uani 1 1 d . . . . .
H25 H 0.205999 0.607923 0.367249 0.066 Uiso 1 1 calc R U . . .
C26 C 0.21069(19) 0.6320(4) 0.4596(2) 0.0683(14) Uani 1 1 d . . . . .
H26 H 0.179464 0.667803 0.451276 0.082 Uiso 1 1 calc R U . . .
C27 C 0.2407(2) 0.6136(4) 0.5226(2) 0.0808(17) Uani 1 1 d . . . . .
H27 H 0.229230 0.634692 0.557559 0.097 Uiso 1 1 calc R U . . .
C28 C 0.2877(2) 0.5637(4) 0.5335(2) 0.0694(15) Uani 1 1 d . . . . .
H28 H 0.308707 0.550973 0.575926 0.083 Uiso 1 1 calc R U . . .
C29 C 0.30363(15) 0.5325(3) 0.48087(16) 0.0402(9) Uani 1 1 d . . . . .
C30 C 0.35496(15) 0.4823(2) 0.48691(16) 0.0360(8) Uani 1 1 d . . . . .
C31 C 0.39020(18) 0.4568(3) 0.54629(18) 0.0500(10) Uani 1 1 d . . . . .
H31 H 0.381505 0.469117 0.584888 0.060 Uiso 1 1 calc R U . . .
C32 C 0.43818(19) 0.4131(3) 0.54782(19) 0.0602(12) Uani 1 1 d . . . . .
H32 H 0.462152 0.394741 0.587307 0.072 Uiso 1 1 calc R U . . .
C33 C 0.45009(18) 0.3971(3) 0.4902(2) 0.0570(12) Uani 1 1 d . . . . .
H33 H 0.482903 0.369453 0.490011 0.068 Uiso 1 1 calc R U . . .
C34 C 0.41313(17) 0.4223(3) 0.43296(18) 0.0485(10) Uani 1 1 d . . . . .
H34 H 0.421200 0.409917 0.394001 0.058 Uiso 1 1 calc R U . . .
Co1 Co 0.33819(2) 0.66595(3) 0.18746(2) 0.02882(12) Uani 1 1 d . . . . .
Co2 Co 0.30187(2) 0.48827(3) 0.34481(2) 0.03131(13) Uani 1 1 d . . . . .
N1 N 0.27347(12) 0.5480(2) 0.41910(14) 0.0402(7) Uani 1 1 d . . . . .
N2 N 0.36590(12) 0.4640(2) 0.43022(13) 0.0353(7) Uani 1 1 d . . . . .
O1 O 0.73864(11) -0.01207(19) 0.17374(14) 0.0518(7) Uani 1 1 d . . . . .
H1 H 0.732253 -0.053449 0.195669 0.078 Uiso 1 1 calc R U . . .
O2 O 0.75322(11) 0.0709(2) 0.28032(12) 0.0575(8) Uani 1 1 d . . . . .
O3 O 0.76001(10) 0.1515(2) 0.18035(14) 0.0522(7) Uani 1 1 d . . . . .
O4 O 0.43448(10) 0.50676(16) 0.30316(11) 0.0392(6) Uani 1 1 d . . . . .
H4 H 0.442714 0.557336 0.294584 0.059 Uiso 1 1 calc R U . . .
O5 O 0.34036(9) 0.44234(16) 0.27869(11) 0.0366(6) Uani 1 1 d . . . . .
O6 O 0.36590(9) 0.54364(15) 0.19537(10) 0.0330(5) Uani 1 1 d . . . . .
O7 O 0.47060(10) 0.33387(15) -0.21086(11) 0.0351(5) Uani 1 1 d . . . . .
O8 O 0.37541(9) 0.26706(18) -0.23254(11) 0.0425(6) Uani 1 1 d . . . . .
O9 O 0.45797(10) 0.16914(16) -0.23036(11) 0.0379(6) Uani 1 1 d . . . . .
O10 O 0.26823(10) -0.18714(18) 0.06758(12) 0.0440(6) Uani 1 1 d . . . . .
O11 O 0.32400(10) -0.24687(17) -0.00466(11) 0.0390(6) Uani 1 1 d . . . . .
H11A H 0.293425 -0.267290 -0.022614 0.058 Uiso 1 1 calc R U . . .
O12 O 0.35532(11) -0.27608(17) 0.11586(12) 0.0440(6) Uani 1 1 d . . . . .
O13 O 0.25652(17) 0.3787(3) 0.33400(19) 0.0697(11) Uani 1 1 d . . . . .
O1W O 0.22492(18) 0.2972(3) 0.2069(2) 0.1049(14) Uani 1 1 d . . . . .
P1 P 0.73267(3) 0.07905(7) 0.20759(4) 0.0358(2) Uani 1 1 d . . . . .
P2 P 0.38321(3) 0.47337(6) 0.24757(4) 0.02656(19) Uani 1 1 d . . . . .
P3 P 0.43641(3) 0.25079(6) -0.20328(4) 0.0291(2) Uani 1 1 d . . . . .
P4 P 0.32531(4) -0.21143(6) 0.06410(4) 0.0305(2) Uani 1 1 d . . . . .
Si1 Si 0.47000(3) 0.15104(5) 0.10026(4) 0.02178(18) Uani 1 1 d . . . . .
H13A H 0.2484(17) 0.359(3) 0.364(2) 0.048(13) Uiso 1 1 d . . . . .
H13B H 0.255(2) 0.345(4) 0.308(3) 0.08(2) Uiso 1 1 d . . . . .
H7 H 0.500000 0.325(7) -0.250000 0.16(4) Uiso 1 2 d S . P . .

loop_
_atom_site_aniso_label
_atom_site_aniso_U_11
_atom_site_aniso_U_22
_atom_site_aniso_U_33
_atom_site_aniso_U_23
_atom_site_aniso_U_13
_atom_site_aniso_U_12
C1 0.0237(15) 0.0282(16) 0.0208(14) -0.0005(12) 0.0044(12) 0.0026(13)
C2 0.0294(18) 0.039(2) 0.050(2) 0.0159(17) 0.0118(16) -0.0001(16)
C3 0.0294(18) 0.050(2) 0.055(2) 0.0252(19) 0.0103(17) 0.0102(17)
C4 0.0219(15) 0.045(2) 0.0255(16) 0.0055(15) 0.0050(12) 0.0036(15)
C5 0.0284(17) 0.0369(19) 0.047(2) 0.0097(16) 0.0089(15) -0.0013(16)
C6 0.0281(17) 0.0309(18) 0.051(2) 0.0122(16) 0.0064(16) 0.0048(15)
C7 0.0216(15) 0.0295(16) 0.0217(14) -0.0022(13) 0.0056(12) 0.0011(13)
C8 0.0349(18) 0.0367(19) 0.051(2) -0.0101(17) 0.0290(17) -0.0107(16)
C9 0.0391(19) 0.0296(18) 0.050(2) -0.0086(16) 0.0263(17) -0.0093(16)
C10 0.0220(15) 0.0291(16) 0.0250(15) -0.0016(13) 0.0058(12) 0.0004(13)
C11 0.0344(18) 0.0336(18) 0.045(2) -0.0008(16) 0.0270(16) -0.0029(15)
C12 0.0377(19) 0.0246(17) 0.047(2) -0.0016(15) 0.0219(16) -0.0068(15)
C13 0.0243(15) 0.0247(15) 0.0239(15) 0.0010(12) 0.0044(12) 0.0021(13)
C14 0.0315(17) 0.0415(19) 0.0278(16) 0.0011(15) 0.0113(14) 0.0107(16)
C15 0.0342(18) 0.0364(19) 0.0307(17) 0.0077(15) 0.0060(14) 0.0142(16)
C16 0.0251(16) 0.0343(17) 0.0225(15) 0.0017(13) 0.0051(12) 0.0000(14)
C17 0.0363(19) 0.056(2) 0.0282(17) 0.0014(17) 0.0149(15) 0.0146(18)
C18 0.0361(18) 0.049(2) 0.0237(16) 0.0081(15) 0.0071(14) 0.0204(17)
C19 0.0230(15) 0.0230(15) 0.0275(15) -0.0018(13) 0.0062(12) 0.0021(13)
C20 0.0378(19) 0.0327(18) 0.0270(16) 0.0009(14) 0.0063(14) -0.0047(15)
C21 0.0393(19) 0.0369(19) 0.0243(16) -0.0037(14) 0.0062(14) -0.0070(16)
C22 0.0251(16) 0.0297(17) 0.0273(16) -0.0040(13) 0.0071(13) -0.0013(14)
C23 0.0333(17) 0.0325(18) 0.0260(16) 0.0051(14) 0.0063(13) -0.0039(15)
C24 0.0283(17) 0.0344(18) 0.0241(16) -0.0037(14) -0.0007(13) -0.0026(14)
C25 0.039(2) 0.082(3) 0.046(2) -0.001(2) 0.0127(18) 0.016(2)
C26 0.049(3) 0.093(4) 0.068(3) -0.013(3) 0.026(2) 0.016(3)
C27 0.066(3) 0.129(5) 0.056(3) -0.022(3) 0.032(3) 0.018(3)
C28 0.069(3) 0.112(4) 0.031(2) -0.010(2) 0.019(2) 0.016(3)
C29 0.041(2) 0.053(2) 0.0267(17) -0.0021(16) 0.0109(15) -0.0010(18)
C30 0.046(2) 0.0382(19) 0.0232(16) 0.0012(14) 0.0082(15) 0.0023(17)
C31 0.063(3) 0.058(3) 0.0253(18) 0.0020(18) 0.0066(17) 0.008(2)
C32 0.071(3) 0.063(3) 0.033(2) 0.006(2) -0.008(2) 0.020(2)
C33 0.058(3) 0.061(3) 0.046(2) 0.006(2) 0.004(2) 0.028(2)
C34 0.056(2) 0.057(3) 0.0328(19) 0.0042(18) 0.0120(18) 0.022(2)
Co1 0.0253(2) 0.0325(2) 0.0269(2) 0.00035(18) 0.00466(18) 0.00012(19)
Co2 0.0317(2) 0.0412(3) 0.0202(2) 0.00288(19) 0.00601(18) 0.0045(2)
N1 0.0355(16) 0.056(2) 0.0304(15) 0.0008(14) 0.0112(13) 0.0064(15)
N2 0.0427(17) 0.0401(16) 0.0227(13) 0.0015(12) 0.0088(12) 0.0097(14)
O1 0.0388(15) 0.0563(18) 0.0602(18) 0.0027(14) 0.0138(13) 0.0050(13)
O2 0.0429(15) 0.096(2) 0.0324(13) 0.0187(15) 0.0093(12) 0.0334(16)
O3 0.0237(12) 0.0632(19) 0.0689(19) 0.0234(15) 0.0116(12) 0.0030(13)
O4 0.0449(14) 0.0349(13) 0.0316(13) -0.0011(10) 0.0008(11) -0.0025(11)
O5 0.0385(13) 0.0416(14) 0.0354(13) -0.0028(11) 0.0200(11) 0.0013(11)
O6 0.0395(13) 0.0319(12) 0.0273(11) 0.0014(10) 0.0088(10) 0.0080(11)
O7 0.0363(13) 0.0332(13) 0.0396(13) 0.0034(11) 0.0173(11) 0.0017(11)
O8 0.0314(13) 0.0636(18) 0.0291(12) 0.0158(12) 0.0030(10) -0.0002(12)
O9 0.0492(15) 0.0354(13) 0.0283(12) -0.0028(10) 0.0098(11) -0.0019(12)
O10 0.0343(13) 0.0532(16) 0.0493(15) -0.0171(13) 0.0194(12) -0.0090(12)
O11 0.0367(13) 0.0481(15) 0.0349(13) -0.0129(11) 0.0147(10) -0.0123(12)
O12 0.0555(16) 0.0381(14) 0.0405(14) 0.0052(12) 0.0169(12) -0.0080(13)
O13 0.101(3) 0.071(2) 0.051(2) -0.0099(19) 0.043(2) -0.036(2)
O1W 0.106(3) 0.110(3) 0.103(3) -0.008(3) 0.036(3) -0.054(3)
P1 0.0226(4) 0.0521(6) 0.0313(5) 0.0121(4) 0.0056(3) 0.0068(4)
P2 0.0277(4) 0.0287(4) 0.0239(4) -0.0013(3) 0.0083(3) 0.0040(3)
P3 0.0291(4) 0.0352(5) 0.0223(4) 0.0043(3) 0.0059(3) -0.0005(4)
P4 0.0319(4) 0.0321(5) 0.0290(4) -0.0047(4) 0.0110(4) -0.0076(4)
Si1 0.0203(4) 0.0240(4) 0.0207(4) -0.0006(3) 0.0051(3) 0.0012(3)

loop_
_atom_type_symbol
_atom_type_description
_atom_type_scat_dispersion_real
_atom_type_scat_dispersion_imag
_atom_type_scat_source
C C 0.0033 0.0016 'International Tables Vol C Tables 4.2.6.8 and 6.1.1.4'
H H 0.0000 0.0000 'International Tables Vol C Tables 4.2.6.8 and 6.1.1.4'
Co Co 0.3494 0.9721 'International Tables Vol C Tables 4.2.6.8 and 6.1.1.4'
N N 0.0061 0.0033 'International Tables Vol C Tables 4.2.6.8 and 6.1.1.4'
O O 0.0106 0.0060 'International Tables Vol C Tables 4.2.6.8 and 6.1.1.4'
P P 0.1023 0.0942 'International Tables Vol C Tables 4.2.6.8 and 6.1.1.4'
Si Si 0.0817 0.0704 'International Tables Vol C Tables 4.2.6.8 and 6.1.1.4'

loop_
_geom_angle_atom_site_label_1
_geom_angle_atom_site_label_2
_geom_angle_atom_site_label_3
_geom_angle
_geom_angle_site_symmetry_1
_geom_angle_site_symmetry_3
_geom_angle_publ_flag
C2 C1 C6 116.4(3) . . ?
C2 C1 Si1 125.1(2) . . ?
C6 C1 Si1 118.4(2) . . ?
C1 C2 H2 119.3 . . ?
C1 C2 C3 121.5(3) . . ?
C3 C2 H2 119.3 . . ?
C2 C3 H3 119.5 . . ?
C4 C3 C2 121.0(3) . . ?
C4 C3 H3 119.5 . . ?
C3 C4 C5 118.8(3) . . ?
C3 C4 P1 121.2(3) . . ?
C5 C4 P1 119.9(3) . . ?
C4 C5 H5 120.2 . . ?
C6 C5 C4 119.5(3) . . ?
C6 C5 H5 120.2 . . ?
C1 C6 H6 118.6 . . ?
C5 C6 C1 122.8(3) . . ?
C5 C6 H6 118.6 . . ?
C8 C7 C12 116.4(3) . . ?
C8 C7 Si1 119.0(2) . . ?
C12 C7 Si1 124.6(2) . . ?
C7 C8 H8 118.7 . . ?
C9 C8 C7 122.6(3) . . ?
C9 C8 H8 118.7 . . ?
C8 C9 H9 119.7 . . ?
C8 C9 C10 120.7(3) . . ?
C10 C9 H9 119.7 . . ?
C9 C10 P2 118.5(2) . . ?
C11 C10 C9 118.3(3) . . ?
C11 C10 P2 123.2(2) . . ?
C10 C11 H11 119.7 . . ?
C10 C11 C12 120.6(3) . . ?
C12 C11 H11 119.7 . . ?
C7 C12 H12 119.3 . . ?
C11 C12 C7 121.5(3) . . ?
C11 C12 H12 119.3 . . ?
C14 C13 Si1 124.1(2) . . ?
C18 C13 C14 117.5(3) . . ?
C18 C13 Si1 117.9(2) . . ?
C13 C14 H14 119.6 . . ?
C13 C14 C15 120.9(3) . . ?
C15 C14 H14 119.6 . . ?
C14 C15 H15 119.8 . . ?
C16 C15 C14 120.4(3) . . ?
C16 C15 H15 119.8 . . ?
C15 C16 P3 122.1(2) . . ?
C17 C16 C15 118.8(3) . . ?
C17 C16 P3 119.1(2) . . ?
C16 C17 H17 119.6 . . ?
C16 C17 C18 120.8(3) . . ?
C18 C17 H17 119.6 . . ?
C13 C18 H18 119.2 . . ?
C17 C18 C13 121.6(3) . . ?
C17 C18 H18 119.2 . . ?
C20 C19 Si1 120.2(2) . . ?
C24 C19 C20 116.6(3) . . ?
C24 C19 Si1 123.2(2) . . ?
C19 C20 H20 118.9 . . ?
C21 C20 C19 122.2(3) . . ?
C21 C20 H20 118.9 . . ?
C20 C21 H21 119.8 . . ?
C20 C21 C22 120.5(3) . . ?
C22 C21 H21 119.8 . . ?
C21 C22 C23 118.7(3) . . ?
C21 C22 P4 122.1(2) . . ?
C23 C22 P4 119.2(2) . . ?
C22 C23 H23 119.8 . . ?
C24 C23 C22 120.3(3) . . ?
C24 C23 H23 119.8 . . ?
C19 C24 H24 119.1 . . ?
C23 C24 C19 121.8(3) . . ?
C23 C24 H24 119.1 . . ?
C26 C25 H25 118.5 . . ?
N1 C25 H25 118.5 . . ?
N1 C25 C26 123.0(4) . . ?
C25 C26 H26 120.6 . . ?
C25 C26 C27 118.8(4) . . ?
C27 C26 H26 120.6 . . ?
C26 C27 H27 120.3 . . ?
C28 C27 C26 119.4(4) . . ?
C28 C27 H27 120.3 . . ?
C27 C28 H28 120.4 . . ?
C27 C28 C29 119.2(4) . . ?
C29 C28 H28 120.4 . . ?
C28 C29 C30 123.7(3) . . ?
N1 C29 C28 121.7(4) . . ?
N1 C29 C30 114.5(3) . . ?
C31 C30 C29 123.0(3) . . ?
N2 C30 C29 115.3(3) . . ?
N2 C30 C31 121.7(3) . . ?
C30 C31 H31 120.3 . . ?
C32 C31 C30 119.4(4) . . ?
C32 C31 H31 120.3 . . ?
C31 C32 H32 120.6 . . ?
C33 C32 C31 118.8(4) . . ?
C33 C32 H32 120.6 . . ?
C32 C33 H33 120.5 . . ?
C34 C33 C32 119.1(4) . . ?
C34 C33 H33 120.5 . . ?
C33 C34 H34 118.4 . . ?
N2 C34 C33 123.2(4) . . ?
N2 C34 H34 118.4 . . ?
O3 Co1 O8 110.36(12) 3_455 6_566 ?
O6 Co1 O3 103.59(11) . 3_455 ?
O6 Co1 O8 109.28(10) . 6_566 ?
O12 Co1 O3 116.29(11) 1_565 3_455 ?
O12 Co1 O6 109.73(10) 1_565 . ?
O12 Co1 O8 107.44(11) 1_565 6_566 ?
N2 Co2 N1 76.46(11) . . ?
O2 Co2 N1 88.86(11) 3_455 . ?
O2 Co2 N2 151.65(13) 3_455 . ?
O2 Co2 O5 93.13(10) 3_455 . ?
O5 Co2 N1 170.93(11) . . ?
O5 Co2 N2 97.96(10) . . ?
O13 Co2 N1 97.34(15) . . ?
O13 Co2 N2 103.75(15) . . ?
O13 Co2 O2 102.07(16) . 3_455 ?
O13 Co2 O5 90.90(14) . . ?
C25 N1 Co2 125.9(3) . . ?
C29 N1 C25 117.8(3) . . ?
C29 N1 Co2 116.3(2) . . ?
C30 N2 Co2 116.1(2) . . ?
C34 N2 C30 117.8(3) . . ?
C34 N2 Co2 125.5(2) . . ?
P1 O1 H1 109.5 . . ?
P1 O2 Co2 136.99(19) . 3_545 ?
P1 O3 Co1 128.49(16) . 3_545 ?
P2 O4 H4 109.5 . . ?
P2 O5 Co2 138.40(15) . . ?
P2 O6 Co1 137.94(14) . . ?
P3 O7 H7 116(4) . . ?
P3 O8 Co1 128.32(14) . 6_565 ?
P4 O11 H11A 109.5 . . ?
P4 O12 Co1 134.26(17) . 1_545 ?
Co2 O13 H13A 120(3) . . ?
Co2 O13 H13B 123(4) . . ?
H13A O13 H13B 113(5) . . ?
O1 P1 C4 103.64(16) . . ?
O2 P1 C4 110.38(15) . . ?
O2 P1 O1 110.86(17) . . ?
O3 P1 C4 108.18(15) . . ?
O3 P1 O1 109.67(17) . . ?
O3 P1 O2 113.61(18) . . ?
O4 P2 C10 106.09(14) . . ?
O5 P2 C10 109.04(14) . . ?
O5 P2 O4 108.15(14) . . ?
O5 P2 O6 116.72(14) . . ?
O6 P2 C10 106.37(14) . . ?
O6 P2 O4 109.97(14) . . ?
O7 P3 C16 107.86(14) . . ?
O8 P3 C16 106.38(14) . . ?
O8 P3 O7 111.29(14) . . ?
O8 P3 O9 114.08(15) . . ?
O9 P3 C16 107.42(14) . . ?
O9 P3 O7 109.51(13) . . ?
O10 P4 C22 108.51(15) . . ?
O10 P4 O11 111.36(14) . . ?
O11 P4 C22 104.29(14) . . ?
O12 P4 C22 107.72(15) . . ?
O12 P4 O10 114.19(15) . . ?
O12 P4 O11 110.22(15) . . ?
C7 Si1 C1 111.36(13) . . ?
C7 Si1 C13 108.64(13) . . ?
C13 Si1 C1 106.52(13) . . ?
C19 Si1 C1 111.79(14) . . ?
C19 Si1 C7 111.78(13) . . ?
C19 Si1 C13 106.43(14) . . ?

loop_
_geom_bond_atom_site_label_1
_geom_bond_atom_site_label_2
_geom_bond_distance
_geom_bond_site_symmetry_2
_geom_bond_publ_flag
C1 C2 1.385(5) . ?
C1 C6 1.391(5) . ?
C1 Si1 1.881(3) . ?
C2 H2 0.9300 . ?
C2 C3 1.388(5) . ?
C3 H3 0.9300 . ?
C3 C4 1.375(5) . ?
C4 C5 1.384(5) . ?
C4 P1 1.795(3) . ?
C5 H5 0.9300 . ?
C5 C6 1.383(5) . ?
C6 H6 0.9300 . ?
C7 C8 1.389(4) . ?
C7 C12 1.395(4) . ?
C7 Si1 1.874(3) . ?
C8 H8 0.9300 . ?
C8 C9 1.369(5) . ?
C9 H9 0.9300 . ?
C9 C10 1.384(4) . ?
C10 C11 1.383(5) . ?
C10 P2 1.788(3) . ?
C11 H11 0.9300 . ?
C11 C12 1.391(5) . ?
C12 H12 0.9300 . ?
C13 C14 1.389(4) . ?
C13 C18 1.388(4) . ?
C13 Si1 1.878(3) . ?
C14 H14 0.9300 . ?
C14 C15 1.394(4) . ?
C15 H15 0.9300 . ?
C15 C16 1.383(4) . ?
C16 C17 1.373(5) . ?
C16 P3 1.801(3) . ?
C17 H17 0.9300 . ?
C17 C18 1.378(5) . ?
C18 H18 0.9300 . ?
C19 C20 1.404(4) . ?
C19 C24 1.394(4) . ?
C19 Si1 1.863(3) . ?
C20 H20 0.9300 . ?
C20 C21 1.372(5) . ?
C21 H21 0.9300 . ?
C21 C22 1.380(4) . ?
C22 C23 1.402(4) . ?
C22 P4 1.792(3) . ?
C23 H23 0.9300 . ?
C23 C24 1.377(4) . ?
C24 H24 0.9300 . ?
C25 H25 0.9300 . ?
C25 C26 1.354(6) . ?
C25 N1 1.349(5) . ?
C26 H26 0.9300 . ?
C26 C27 1.372(7) . ?
C27 H27 0.9300 . ?
C27 C28 1.370(7) . ?
C28 H28 0.9300 . ?
C28 C29 1.379(5) . ?
C29 C30 1.476(5) . ?
C29 N1 1.343(4) . ?
C30 C31 1.381(5) . ?
C30 N2 1.344(4) . ?
C31 H31 0.9300 . ?
C31 C32 1.373(6) . ?
C32 H32 0.9300 . ?
C32 C33 1.369(6) . ?
C33 H33 0.9300 . ?
C33 C34 1.365(5) . ?
C34 H34 0.9300 . ?
C34 N2 1.336(5) . ?
Co1 O3 1.956(2) 3_455 ?
Co1 O6 1.952(2) . ?
Co1 O8 1.975(2) 6_566 ?
Co1 O12 1.912(2) 1_565 ?
Co2 N1 2.117(3) . ?
Co2 N2 2.100(3) . ?
Co2 O2 1.996(3) 3_455 ?
Co2 O5 2.049(2) . ?
Co2 O13 1.979(4) . ?
O1 H1 0.8200 . ?
O1 P1 1.571(3) . ?
O2 P1 1.496(3) . ?
O3 P1 1.492(3) . ?
O4 H4 0.8200 . ?
O4 P2 1.572(2) . ?
O5 P2 1.499(2) . ?
O6 P2 1.505(2) . ?
O7 P3 1.551(2) . ?
O7 H7 1.274(11) . ?
O8 P3 1.514(2) . ?
O9 P3 1.519(2) . ?
O10 P4 1.514(3) . ?
O11 H11A 0.8200 . ?
O11 P4 1.552(2) . ?
O12 P4 1.503(3) . ?
O13 H13A 0.78(5) . ?
O13 H13B 0.74(5) . ?

loop_
_geom_torsion_atom_site_label_1
_geom_torsion_atom_site_label_2
_geom_torsion_atom_site_label_3
_geom_torsion_atom_site_label_4
_geom_torsion
_geom_torsion_site_symmetry_1
_geom_torsion_site_symmetry_2
_geom_torsion_site_symmetry_3
_geom_torsion_site_symmetry_4
_geom_torsion_publ_flag
C1 C2 C3 C4 -1.1(6) . . . . ?
C2 C1 C6 C5 1.0(5) . . . . ?
C2 C1 Si1 C7 108.4(3) . . . . ?
C2 C1 Si1 C13 -133.3(3) . . . . ?
C2 C1 Si1 C19 -17.4(3) . . . . ?
C2 C3 C4 C5 1.5(6) . . . . ?
C2 C3 C4 P1 -176.3(3) . . . . ?
C3 C4 C5 C6 -0.7(5) . . . . ?
C3 C4 P1 O1 55.9(3) . . . . ?
C3 C4 P1 O2 -62.9(4) . . . . ?
C3 C4 P1 O3 172.2(3) . . . . ?
C4 C5 C6 C1 -0.6(6) . . . . ?
C5 C4 P1 O1 -122.0(3) . . . . ?
C5 C4 P1 O2 119.3(3) . . . . ?
C5 C4 P1 O3 -5.6(3) . . . . ?
C6 C1 C2 C3 -0.1(5) . . . . ?
C6 C1 Si1 C7 -75.4(3) . . . . ?
C6 C1 Si1 C13 42.9(3) . . . . ?
C6 C1 Si1 C19 158.8(3) . . . . ?
C7 C8 C9 C10 -0.2(6) . . . . ?
C8 C7 C12 C11 1.1(5) . . . . ?
C8 C7 Si1 C1 63.4(3) . . . . ?
C8 C7 Si1 C13 -53.6(3) . . . . ?
C8 C7 Si1 C19 -170.8(3) . . . . ?
C8 C9 C10 C11 1.4(5) . . . . ?
C8 C9 C10 P2 -178.1(3) . . . . ?
C9 C10 C11 C12 -1.2(5) . . . . ?
C9 C10 P2 O4 -61.5(3) . . . . ?
C9 C10 P2 O5 -177.8(3) . . . . ?
C9 C10 P2 O6 55.6(3) . . . . ?
C10 C11 C12 C7 0.0(5) . . . . ?
C11 C10 P2 O4 119.1(3) . . . . ?
C11 C10 P2 O5 2.8(3) . . . . ?
C11 C10 P2 O6 -123.9(3) . . . . ?
C12 C7 C8 C9 -1.0(5) . . . . ?
C12 C7 Si1 C1 -118.7(3) . . . . ?
C12 C7 Si1 C13 124.3(3) . . . . ?
C12 C7 Si1 C19 7.2(3) . . . . ?
C13 C14 C15 C16 -0.1(5) . . . . ?
C14 C13 C18 C17 -0.7(5) . . . . ?
C14 C13 Si1 C1 -151.4(3) . . . . ?
C14 C13 Si1 C7 -31.4(3) . . . . ?
C14 C13 Si1 C19 89.2(3) . . . . ?
C14 C15 C16 C17 -1.1(5) . . . . ?
C14 C15 C16 P3 177.0(3) . . . . ?
C15 C16 C17 C18 1.3(6) . . . . ?
C15 C16 P3 O7 90.1(3) . . . . ?
C15 C16 P3 O8 -29.4(3) . . . . ?
C15 C16 P3 O9 -151.9(3) . . . . ?
C16 C17 C18 C13 -0.4(6) . . . . ?
C17 C16 P3 O7 -91.8(3) . . . . ?
C17 C16 P3 O8 148.7(3) . . . . ?
C17 C16 P3 O9 26.2(3) . . . . ?
C18 C13 C14 C15 1.0(5) . . . . ?
C18 C13 Si1 C1 36.3(3) . . . . ?
C18 C13 Si1 C7 156.4(3) . . . . ?
C18 C13 Si1 C19 -83.1(3) . . . . ?
C19 C20 C21 C22 0.2(5) . . . . ?
C20 C19 C24 C23 0.1(5) . . . . ?
C20 C19 Si1 C1 -111.9(3) . . . . ?
C20 C19 Si1 C7 122.4(3) . . . . ?
C20 C19 Si1 C13 4.0(3) . . . . ?
C20 C21 C22 C23 0.6(5) . . . . ?
C20 C21 C22 P4 178.8(3) . . . . ?
C21 C22 C23 C24 -1.1(5) . . . . ?
C21 C22 P4 O10 -95.5(3) . . . . ?
C21 C22 P4 O11 23.3(3) . . . . ?
C21 C22 P4 O12 140.4(3) . . . . ?
C22 C23 C24 C19 0.7(5) . . . . ?
C23 C22 P4 O10 82.7(3) . . . . ?
C23 C22 P4 O11 -158.5(3) . . . . ?
C23 C22 P4 O12 -41.4(3) . . . . ?
C24 C19 C20 C21 -0.6(5) . . . . ?
C24 C19 Si1 C1 67.6(3) . . . . ?
C24 C19 Si1 C7 -58.0(3) . . . . ?
C24 C19 Si1 C13 -176.5(3) . . . . ?
C25 C26 C27 C28 2.6(9) . . . . ?
C26 C25 N1 C29 0.6(7) . . . . ?
C26 C25 N1 Co2 178.4(4) . . . . ?
C26 C27 C28 C29 -0.5(9) . . . . ?
C27 C28 C29 C30 176.7(5) . . . . ?
C27 C28 C29 N1 -1.6(8) . . . . ?
C28 C29 C30 C31 4.3(7) . . . . ?
C28 C29 C30 N2 -174.5(4) . . . . ?
C28 C29 N1 C25 1.6(6) . . . . ?
C28 C29 N1 Co2 -176.4(4) . . . . ?
C29 C30 C31 C32 -177.6(4) . . . . ?
C29 C30 N2 C34 176.9(4) . . . . ?
C29 C30 N2 Co2 -11.1(4) . . . . ?
C30 C29 N1 C25 -176.8(4) . . . . ?
C30 C29 N1 Co2 5.1(4) . . . . ?
C30 C31 C32 C33 0.9(7) . . . . ?
C31 C30 N2 C34 -2.0(6) . . . . ?
C31 C30 N2 Co2 170.0(3) . . . . ?
C31 C32 C33 C34 -2.2(7) . . . . ?
C32 C33 C34 N2 1.5(7) . . . . ?
C33 C34 N2 C30 0.6(6) . . . . ?
C33 C34 N2 Co2 -170.5(3) . . . . ?
Co1 O3 P1 C4 -177.9(2) 3_545 . . . ?
Co1 O3 P1 O1 -65.5(3) 3_545 . . . ?
Co1 O3 P1 O2 59.2(3) 3_545 . . . ?
Co1 O6 P2 C10 -177.4(2) . . . . ?
Co1 O6 P2 O4 -62.9(3) . . . . ?
Co1 O6 P2 O5 60.7(3) . . . . ?
Co1 O8 P3 C16 154.81(19) 6_565 . . . ?
Co1 O8 P3 O7 37.6(2) 6_565 . . . ?
Co1 O8 P3 O9 -86.9(2) 6_565 . . . ?
Co1 O12 P4 C22 119.1(2) 1_545 . . . ?
Co1 O12 P4 O10 -1.5(3) 1_545 . . . ?
Co1 O12 P4 O11 -127.7(2) 1_545 . . . ?
Co2 O2 P1 C4 133.2(3) 3_545 . . . ?
Co2 O2 P1 O1 18.9(3) 3_545 . . . ?
Co2 O2 P1 O3 -105.1(3) 3_545 . . . ?
Co2 O5 P2 C10 164.8(2) . . . . ?
Co2 O5 P2 O4 49.9(3) . . . . ?
Co2 O5 P2 O6 -74.7(3) . . . . ?
N1 C25 C26 C27 -2.7(8) . . . . ?
N1 C29 C30 C31 -177.3(4) . . . . ?
N1 C29 C30 N2 3.9(5) . . . . ?
N2 C30 C31 C32 1.2(6) . . . . ?
P1 C4 C5 C6 177.2(3) . . . . ?
P2 C10 C11 C12 178.2(3) . . . . ?
P3 C16 C17 C18 -176.8(3) . . . . ?
P4 C22 C23 C24 -179.4(3) . . . . ?
Si1 C1 C2 C3 176.2(3) . . . . ?
Si1 C1 C6 C5 -175.6(3) . . . . ?
Si1 C7 C8 C9 177.1(3) . . . . ?
Si1 C7 C12 C11 -176.9(3) . . . . ?
Si1 C13 C14 C15 -171.3(3) . . . . ?
Si1 C13 C18 C17 172.0(3) . . . . ?
Si1 C19 C20 C21 179.0(3) . . . . ?
Si1 C19 C24 C23 -179.4(3) . . . . ?
